data_7228622
loop_
_publ_author_name
'Yamamura, Yasuhisa'
'Murakoshi, Takahito'
'Iwagaki, Sakiko'
'Osiecka, Natalia'
'Galewski, Zbigniew'
'Saitoh, Hideki'
'Hishida, Mafumi'
'Massalska-Arodz, Maria'
'SAITO, Kazuya'

_publ_section_title
;
 Structure and molecular packing in smectic BCr and Ad phases of Schiff
 base liquid crystal compounds through analyses of layer spacing, entropy
 and crystal structure
;
_journal_name_full 'Phys. Chem. Chem. Phys.'
_journal_paper_doi 10.1039/C7CP03863A
_journal_year 2017
_chemical_formula_moiety 'C18 H20 Cl N O'
_chemical_formula_sum 'C18 H20 Cl N O'
_chemical_formula_weight 301.81
_chemical_name_common 4-pentyloxybenzylidene-4'-chloroaniline
_chemical_name_systematic 4-pentyloxybenzylidene-4'-chloroaniline
_space_group_crystal_system triclinic
_space_group_IT_number 2
_space_group_name_Hall '-P 1'
_space_group_name_H-M_alt 'P -1'
_symmetry_space_group_name_Hall '-P 1'
_symmetry_space_group_name_H-M 'P -1'
_atom_sites_solution_hydrogens geom
_atom_sites_solution_primary direct
_atom_sites_solution_secondary difmap
_audit_update_record
;
2017-03-28 deposited with the CCDC.
2017-07-03 downloaded from the CCDC.
;
_cell_angle_alpha 93.7782(16)
_cell_angle_beta 90.5052(14)
_cell_angle_gamma 95.6436(10)
_cell_formula_units_Z 4
_cell_length_a 18.4072(7)
_cell_length_b 8.61246(16)
_cell_length_c 9.9664(2)
_cell_measurement_reflns_used 4530
_cell_measurement_temperature 106(1)
_cell_measurement_theta_max 68.09
_cell_measurement_theta_min 4.45
_cell_volume 1568.72(7)
_computing_cell_refinement PROCESS-AUTO
_computing_data_collection PROCESS-AUTO
_computing_data_reduction PROCESS-AUTO
_computing_molecular_graphics 'CrystalStructure 4.2.4'
_computing_publication_material 'CrystalStructure 4.2.4 (Rigaku, 2016)'
_computing_structure_refinement 'SHELXL Version 2016/6 (Sheldrick, 2008)'
_computing_structure_solution 'SIR92 (Altomare, et al., 1994)'
_diffrn_ambient_temperature 106(1)
_diffrn_measured_fraction_theta_full 0.508
_diffrn_measured_fraction_theta_max 0.505
_diffrn_measurement_device_type 'KEK UNIAXIS goniometer - IPDSC scanner'
_diffrn_measurement_method '\W scans'
_diffrn_radiation_monochromator 'Si 111'
_diffrn_radiation_type synchrotron
_diffrn_radiation_wavelength 1.5412
_diffrn_reflns_av_R_equivalents 0.0314
_diffrn_reflns_av_unetI/netI 0.0541
_diffrn_reflns_Laue_measured_fraction_full 0.508
_diffrn_reflns_Laue_measured_fraction_max 0.505
_diffrn_reflns_limit_h_max 22
_diffrn_reflns_limit_h_min -22
_diffrn_reflns_limit_k_max 10
_diffrn_reflns_limit_k_min -10
_diffrn_reflns_limit_l_max 5
_diffrn_reflns_limit_l_min -5
_diffrn_reflns_number 6530
_diffrn_reflns_point_group_measured_fraction_full 0.508
_diffrn_reflns_point_group_measured_fraction_max 0.505
_diffrn_reflns_theta_full 67.626
_diffrn_reflns_theta_max 68.214
_diffrn_reflns_theta_min 4.445
_exptl_absorpt_coefficient_mu 2.129
_exptl_absorpt_correction_type none
_exptl_crystal_colour colourless
_exptl_crystal_density_diffrn 1.278
_exptl_crystal_density_method 'not measured'
_exptl_crystal_description plate
_exptl_crystal_F_000 640.00
_exptl_crystal_size_max 0.400
_exptl_crystal_size_mid 0.260
_exptl_crystal_size_min 0.040
_refine_diff_density_max 0.378
_refine_diff_density_min -0.432
_refine_ls_extinction_method none
_refine_ls_goodness_of_fit_ref 1.246
_refine_ls_hydrogen_treatment constr
_refine_ls_number_parameters 382
_refine_ls_number_reflns 6530
_refine_ls_number_restraints 0
_refine_ls_R_factor_all 0.0834
_refine_ls_R_factor_gt 0.0786
_refine_ls_shift/su_max 0.000
_refine_ls_structure_factor_coef Fsqd
_refine_ls_weighting_details 'w = 1/[\s^2^(Fo^2^)+(0.1133P)^2^+4.7614P] where P=(Fo^2^+2Fc^2^)/3'
_refine_ls_weighting_scheme calc
_refine_ls_wR_factor_gt 0.2945
_refine_ls_wR_factor_ref 0.2983
_reflns_Friedel_coverage 0.000
_reflns_number_gt 5573
_reflns_number_total 6530
_reflns_threshold_expression F^2^>2.0\s(F^2^)
_cod_data_source_file c7cp03863a2.cif
_cod_data_source_block I
_cod_original_cell_volume 1568.73(7)
_cod_database_code 7228622

loop_
_space_group_symop_id
_space_group_symop_operation_xyz
1 +X,+Y,+Z
2 -X,-Y,-Z

loop_
_atom_site_label
_atom_site_type_symbol
_atom_site_fract_x
_atom_site_fract_y
_atom_site_fract_z
_atom_site_U_iso_or_equiv
_atom_site_adp_type
_atom_site_occupancy
_atom_site_site_symmetry_order
_atom_site_calc_flag
_atom_site_refinement_flags_posn
_atom_site_refinement_flags_adp
C1 C 0.1321(5) 0.5321(9) 0.0917(16) 0.045(5) Uani 1 1 d . .
C2 C 0.0975(5) 0.3959(9) 0.0285(16) 0.052(6) Uani 1 1 d . .
H1 H 0.094230 0.301518 0.073265 0.062 Uiso 1 1 calc R U
C3 C 0.0679(5) 0.3967(9) -0.0987(16) 0.044(6) Uani 1 1 d . .
H2 H 0.044560 0.303358 -0.142251 0.053 Uiso 1 1 calc R U
C4 C 0.0725(5) 0.5357(10) -0.1624(15) 0.051(5) Uani 1 1 d . .
C5 C 0.1022(5) 0.6747(10) -0.0988(16) 0.055(6) Uani 1 1 d . .
H3 H 0.100452 0.770293 -0.140623 0.066 Uiso 1 1 calc R U
C6 C 0.1342(5) 0.6728(9) 0.0252(16) 0.055(6) Uani 1 1 d . .
H4 H 0.157945 0.766632 0.067245 0.066 Uiso 1 1 calc R U
C7 C 0.2198(5) 0.6025(9) 0.2657(16) 0.049(6) Uani 1 1 d . .
H5 H 0.245101 0.672856 0.208553 0.059 Uiso 1 1 calc R U
C8 C 0.2482(5) 0.5893(10) 0.4016(17) 0.045(5) Uani 1 1 d . .
C9 C 0.3165(5) 0.6661(10) 0.4399(17) 0.054(6) Uani 1 1 d . .
H6 H 0.343931 0.728346 0.379283 0.065 Uiso 1 1 calc R U
C10 C 0.3436(6) 0.6492(10) 0.5696(17) 0.048(6) Uani 1 1 d . .
H7 H 0.390077 0.700014 0.596909 0.058 Uiso 1 1 calc R U
C11 C 0.3033(6) 0.5589(10) 0.6586(17) 0.047(6) Uani 1 1 d . .
C12 C 0.2343(6) 0.4846(10) 0.6185(16) 0.044(5) Uani 1 1 d . .
H8 H 0.205299 0.424713 0.678633 0.053 Uiso 1 1 calc R U
C13 C 0.2100(6) 0.5014(10) 0.4889(17) 0.047(6) Uani 1 1 d . .
H9 H 0.164195 0.448571 0.460226 0.056 Uiso 1 1 calc R U
C14 C 0.2893(5) 0.4629(10) 0.8774(16) 0.054(6) Uani 1 1 d . .
H14A H 0.274360 0.354723 0.840865 0.065 Uiso 1 1 calc R U
H14B H 0.244795 0.515832 0.896236 0.065 Uiso 1 1 calc R U
C15 C 0.3335(5) 0.4606(9) 1.0039(15) 0.052(5) Uani 1 1 d . .
H15A H 0.301046 0.420208 1.075015 0.062 Uiso 1 1 calc R U
H15B H 0.352272 0.569313 1.033188 0.062 Uiso 1 1 calc R U
C16 C 0.3975(5) 0.3627(10) 0.9918(14) 0.047(5) Uani 1 1 d . .
H16A H 0.379756 0.256827 0.952978 0.056 Uiso 1 1 calc R U
H16B H 0.433022 0.410116 0.928524 0.056 Uiso 1 1 calc R U
C17 C 0.4362(5) 0.3477(11) 1.1241(14) 0.049(5) Uani 1 1 d . .
H17A H 0.400478 0.304189 1.188805 0.058 Uiso 1 1 calc R U
H17B H 0.456146 0.452915 1.161099 0.058 Uiso 1 1 calc R U
C18 C 0.4981(5) 0.2431(11) 1.1099(15) 0.052(5) Uani 1 1 d . .
H18A H 0.478292 0.136922 1.078992 0.063 Uiso 1 1 calc R U
H18B H 0.522777 0.240895 1.197246 0.063 Uiso 1 1 calc R U
H18C H 0.533165 0.284290 1.044459 0.063 Uiso 1 1 calc R U
Cl1 Cl 0.03395(13) 0.5357(2) -0.3250(4) 0.0563(16) Uani 1 1 d . .
N1 N 0.1605(4) 0.5193(7) 0.2219(13) 0.051(5) Uani 1 1 d . .
O1 O 0.3338(4) 0.5462(7) 0.7811(11) 0.050(4) Uani 1 1 d . .
C19 C 0.1320(5) 0.0176(9) 0.5924(16) 0.042(5) Uani 1 1 d . .
C20 C 0.1013(5) 0.1465(9) 0.5431(16) 0.047(6) Uani 1 1 d . .
H21 H 0.101010 0.240302 0.598740 0.057 Uiso 1 1 calc R U
C21 C 0.0719(5) 0.1384(9) 0.4164(16) 0.047(6) Uani 1 1 d . .
H22 H 0.052062 0.226655 0.383797 0.056 Uiso 1 1 calc R U
C22 C 0.0712(5) 0.0012(10) 0.3355(15) 0.054(5) Uani 1 1 d . .
C23 C 0.0976(5) -0.1305(10) 0.3845(16) 0.056(6) Uani 1 1 d . .
H23 H 0.093972 -0.226271 0.330798 0.067 Uiso 1 1 calc R U
C24 C 0.1283(5) -0.1217(10) 0.5087(17) 0.063(6) Uani 1 1 d . .
H24 H 0.147797 -0.210916 0.540265 0.075 Uiso 1 1 calc R U
C25 C 0.2172(5) -0.0311(9) 0.7567(16) 0.047(5) Uani 1 1 d . .
H25 H 0.240149 -0.094332 0.691336 0.056 Uiso 1 1 calc R U
C26 C 0.2453(5) -0.0133(9) 0.8951(16) 0.036(5) Uani 1 1 d . .
C27 C 0.3076(5) -0.0855(9) 0.9296(17) 0.052(6) Uani 1 1 d . .
H26 H 0.331078 -0.146729 0.863618 0.062 Uiso 1 1 calc R U
C28 C 0.3338(6) -0.0669(9) 1.0583(17) 0.052(6) Uani 1 1 d . .
H27 H 0.376120 -0.114866 1.081047 0.062 Uiso 1 1 calc R U
C29 C 0.2995(5) 0.0222(9) 1.1590(18) 0.053(6) Uani 1 1 d . .
C30 C 0.2380(5) 0.0926(10) 1.1248(16) 0.043(5) Uani 1 1 d . .
H28 H 0.214243 0.153701 1.190610 0.051 Uiso 1 1 calc R U
C31 C 0.2114(5) 0.0727(9) 0.9928(18) 0.053(6) Uani 1 1 d . .
H29 H 0.168834 0.119665 0.969707 0.064 Uiso 1 1 calc R U
C32 C 0.2966(5) 0.1281(10) 1.3893(16) 0.058(6) Uani 1 1 d . .
H32A H 0.249228 0.072900 1.413272 0.070 Uiso 1 1 calc R U
H32B H 0.287739 0.231806 1.358750 0.070 Uiso 1 1 calc R U
C33 C 0.3485(5) 0.1468(10) 1.5098(15) 0.055(6) Uani 1 1 d . .
H33A H 0.323308 0.193335 1.587706 0.066 Uiso 1 1 calc R U
H33B H 0.360271 0.041869 1.532642 0.066 Uiso 1 1 calc R U
C34 C 0.4188(5) 0.2468(10) 1.4890(15) 0.057(6) Uani 1 1 d . .
H34A H 0.407279 0.342826 1.447311 0.069 Uiso 1 1 calc R U
H34B H 0.448924 0.189137 1.424989 0.069 Uiso 1 1 calc R U
C35 C 0.4634(6) 0.2935(11) 1.6168(15) 0.062(6) Uani 1 1 d . .
H35A H 0.433483 0.353231 1.679684 0.075 Uiso 1 1 calc R U
H35B H 0.506473 0.364488 1.594026 0.075 Uiso 1 1 calc R U
C36 C 0.4899(6) 0.1581(12) 1.6893(15) 0.067(6) Uani 1 1 d . .
H36A H 0.448231 0.099193 1.729277 0.081 Uiso 1 1 calc R U
H36B H 0.525102 0.199527 1.760308 0.081 Uiso 1 1 calc R U
H36C H 0.513419 0.088890 1.624880 0.081 Uiso 1 1 calc R U
Cl2 Cl 0.03279(13) -0.0072(2) 0.1723(4) 0.0574(16) Uani 1 1 d . .
N2 N 0.1613(4) 0.0383(7) 0.7223(13) 0.046(4) Uani 1 1 d . .
O2 O 0.3314(4) 0.0368(7) 1.2829(11) 0.055(4) Uani 1 1 d . .

loop_
_atom_site_aniso_label
_atom_site_aniso_U_11
_atom_site_aniso_U_22
_atom_site_aniso_U_33
_atom_site_aniso_U_23
_atom_site_aniso_U_13
_atom_site_aniso_U_12
C1 0.042(6) 0.020(4) 0.073(18) 0.007(6) 0.002(8) 0.005(4)
C2 0.044(6) 0.015(4) 0.098(19) 0.012(6) 0.012(9) 0.004(4)
C3 0.043(6) 0.017(4) 0.073(18) 0.003(6) 0.013(9) 0.005(4)
C4 0.029(5) 0.026(4) 0.099(17) 0.007(6) -0.010(8) 0.006(4)
C5 0.036(5) 0.019(4) 0.109(19) 0.007(6) 0.002(8) 0.002(4)
C6 0.041(6) 0.014(4) 0.110(19) 0.004(6) 0.007(9) -0.002(4)
C7 0.042(6) 0.018(4) 0.089(18) 0.009(6) 0.013(9) 0.008(4)
C8 0.043(6) 0.016(4) 0.077(18) 0.005(6) 0.008(9) 0.008(4)
C9 0.039(6) 0.024(5) 0.099(19) 0.013(7) 0.011(9) -0.001(4)
C10 0.039(6) 0.027(5) 0.078(19) 0.007(7) 0.014(9) 0.001(4)
C11 0.051(6) 0.017(4) 0.075(19) 0.006(7) 0.007(9) 0.007(4)
C12 0.048(6) 0.026(5) 0.060(18) 0.013(7) 0.007(9) 0.005(4)
C13 0.050(6) 0.017(4) 0.072(19) 0.006(7) 0.015(10) 0.003(4)
C14 0.043(6) 0.025(5) 0.096(19) 0.007(7) 0.024(9) 0.004(4)
C15 0.046(6) 0.020(4) 0.089(17) -0.001(6) 0.008(9) 0.003(4)
C16 0.051(6) 0.022(4) 0.067(17) 0.001(6) 0.011(9) -0.001(4)
C17 0.046(6) 0.040(5) 0.058(17) 0.002(7) 0.007(9) -0.006(4)
C18 0.050(6) 0.052(6) 0.055(17) 0.009(7) 0.006(9) -0.001(5)
Cl1 0.0458(14) 0.0244(10) 0.100(5) 0.0051(16) 0.003(2) 0.0069(9)
N1 0.043(5) 0.015(3) 0.094(15) 0.003(5) 0.008(7) 0.004(3)
O1 0.046(4) 0.025(3) 0.081(12) 0.009(5) 0.012(6) 0.003(3)
C19 0.038(5) 0.020(4) 0.069(17) 0.012(6) 0.008(8) 0.002(4)
C20 0.039(5) 0.018(4) 0.084(18) -0.008(6) 0.004(8) 0.003(4)
C21 0.043(6) 0.016(4) 0.082(18) 0.003(6) 0.013(9) 0.002(4)
C22 0.035(5) 0.021(4) 0.106(17) 0.001(6) -0.013(8) 0.000(4)
C23 0.039(6) 0.018(4) 0.110(19) 0.004(6) 0.000(9) 0.003(4)
C24 0.033(5) 0.017(4) 0.14(2) 0.015(7) 0.009(9) 0.005(4)
C25 0.043(6) 0.015(4) 0.082(18) 0.007(6) 0.016(9) 0.001(4)
C26 0.042(5) 0.018(4) 0.047(16) 0.008(6) 0.000(8) -0.001(4)
C27 0.040(6) 0.019(4) 0.097(19) 0.000(7) 0.005(9) 0.002(4)
C28 0.043(6) 0.016(4) 0.097(19) 0.003(7) 0.010(9) 0.005(4)
C29 0.038(5) 0.015(4) 0.107(19) 0.008(7) 0.012(9) -0.002(4)
C30 0.037(5) 0.023(4) 0.067(18) -0.002(6) 0.013(8) 0.001(4)
C31 0.035(5) 0.015(4) 0.11(2) 0.006(7) 0.009(9) 0.003(4)
C32 0.044(6) 0.024(5) 0.107(19) 0.009(7) 0.011(9) 0.002(4)
C33 0.051(6) 0.027(5) 0.088(18) 0.003(7) 0.017(9) 0.006(4)
C34 0.047(6) 0.028(5) 0.095(18) -0.002(7) 0.002(9) 0.002(4)
C35 0.060(7) 0.037(5) 0.091(19) 0.003(8) 0.010(10) 0.008(5)
C36 0.064(7) 0.056(7) 0.085(18) 0.000(8) -0.002(10) 0.022(6)
Cl2 0.0451(14) 0.0223(10) 0.104(5) 0.0037(15) -0.001(2) 0.0001(9)
N2 0.041(5) 0.019(3) 0.079(14) 0.005(5) 0.002(7) 0.006(3)
O2 0.041(4) 0.024(3) 0.100(12) 0.001(5) 0.002(6) 0.004(3)

loop_
_atom_type_symbol
_atom_type_description
_atom_type_scat_dispersion_real
_atom_type_scat_dispersion_imag
_atom_type_scat_source
C C 0.0181 0.0091
;
International Tables for Crystallography
(Vol. C, Tables 4.2.6.8 and 6.1.1.4)
;
H H 0.0000 0.0000
;
International Tables for Crystallography
(Vol. C, Table 6.1.1.4)
;
N N 0.0311 0.0180
;
International Tables for Crystallography
(Vol. C, Tables 4.2.6.8 and 6.1.1.4)
;
O O 0.0492 0.0322
;
International Tables for Crystallography
(Vol. C, Tables 4.2.6.8 and 6.1.1.4)
;
Cl Cl 0.3639 0.7018
;
International Tables for Crystallography
(Vol. C, Tables 4.2.6.8 and 6.1.1.4)
;

loop_
_geom_angle_atom_site_label_1
_geom_angle_atom_site_label_2
_geom_angle_atom_site_label_3
_geom_angle
C2 C1 N1 116.1(10)
C2 C1 C6 119.0(13)
N1 C1 C6 124.9(10)
C3 C2 C1 120.4(10)
C3 C2 H1 119.8
C1 C2 H1 119.8
C2 C3 C4 119.1(10)
C2 C3 H2 120.4
C4 C3 H2 120.4
C5 C4 C3 121.7(13)
C5 C4 Cl1 119.3(9)
C3 C4 Cl1 118.8(9)
C6 C5 C4 118.9(10)
C6 C5 H3 120.5
C4 C5 H3 120.5
C5 C6 C1 120.5(10)
C5 C6 H4 119.7
C1 C6 H4 119.7
N1 C7 C8 121.0(12)
N1 C7 H5 119.5
C8 C7 H5 119.5
C13 C8 C9 119.8(14)
C13 C8 C7 120.7(11)
C9 C8 C7 119.4(13)
C8 C9 C10 118.7(13)
C8 C9 H6 120.7
C10 C9 H6 120.7
C11 C10 C9 120.7(11)
C11 C10 H7 119.7
C9 C10 H7 119.7
O1 C11 C10 117.2(11)
O1 C11 C12 123.2(13)
C10 C11 C12 119.7(14)
C13 C12 C11 118.0(13)
C13 C12 H8 121.0
C11 C12 H8 121.0
C8 C13 C12 123.1(11)
C8 C13 H9 118.5
C12 C13 H9 118.5
O1 C14 C15 108.2(9)
O1 C14 H14A 110.1
C15 C14 H14A 110.1
O1 C14 H14B 110.1
C15 C14 H14B 110.1
H14A C14 H14B 108.4
C14 C15 C16 114.8(11)
C14 C15 H15A 108.6
C16 C15 H15A 108.6
C14 C15 H15B 108.6
C16 C15 H15B 108.6
H15A C15 H15B 107.5
C17 C16 C15 113.7(11)
C17 C16 H16A 108.8
C15 C16 H16A 108.8
C17 C16 H16B 108.8
C15 C16 H16B 108.8
H16A C16 H16B 107.7
C16 C17 C18 112.6(11)
C16 C17 H17A 109.1
C18 C17 H17A 109.1
C16 C17 H17B 109.1
C18 C17 H17B 109.1
H17A C17 H17B 107.8
C17 C18 H18A 109.5
C17 C18 H18B 109.5
H18A C18 H18B 109.5
C17 C18 H18C 109.5
H18A C18 H18C 109.5
H18B C18 H18C 109.5
C7 N1 C1 121.6(11)
C11 O1 C14 117.1(9)
N2 C19 C20 116.5(10)
N2 C19 C24 125.8(9)
C20 C19 C24 117.7(13)
C21 C20 C19 120.9(11)
C21 C20 H21 119.6
C19 C20 H21 119.6
C20 C21 C22 119.8(10)
C20 C21 H22 120.1
C22 C21 H22 120.1
C21 C22 C23 120.4(13)
C21 C22 Cl2 119.2(9)
C23 C22 Cl2 120.4(9)
C24 C23 C22 119.8(11)
C24 C23 H23 120.1
C22 C23 H23 120.1
C23 C24 C19 121.2(10)
C23 C24 H24 119.4
C19 C24 H24 119.4
N2 C25 C26 120.7(12)
N2 C25 H25 119.7
C26 C25 H25 119.7
C31 C26 C27 119.3(13)
C31 C26 C25 120.8(10)
C27 C26 C25 119.9(12)
C28 C27 C26 119.4(13)
C28 C27 H26 120.3
C26 C27 H26 120.3
C27 C28 C29 121.6(11)
C27 C28 H27 119.2
C29 C28 H27 119.2
O2 C29 C30 124.4(13)
O2 C29 C28 116.7(10)
C30 C29 C28 118.8(14)
C29 C30 C31 119.2(13)
C29 C30 H28 120.4
C31 C30 H28 120.4
C26 C31 C30 121.6(10)
C26 C31 H29 119.2
C30 C31 H29 119.2
O2 C32 C33 106.9(8)
O2 C32 H32A 110.3
C33 C32 H32A 110.3
O2 C32 H32B 110.3
C33 C32 H32B 110.3
H32A C32 H32B 108.6
C34 C33 C32 114.5(12)
C34 C33 H33A 108.6
C32 C33 H33A 108.6
C34 C33 H33B 108.6
C32 C33 H33B 108.6
H33A C33 H33B 107.6
C33 C34 C35 114.4(12)
C33 C34 H34A 108.7
C35 C34 H34A 108.7
C33 C34 H34B 108.7
C35 C34 H34B 108.7
H34A C34 H34B 107.6
C34 C35 C36 115.4(9)
C34 C35 H35A 108.4
C36 C35 H35A 108.4
C34 C35 H35B 108.4
C36 C35 H35B 108.4
H35A C35 H35B 107.5
C35 C36 H36A 109.5
C35 C36 H36B 109.5
H36A C36 H36B 109.5
C35 C36 H36C 109.5
H36A C36 H36C 109.5
H36B C36 H36C 109.5
C25 N2 C19 121.4(11)
C29 O2 C32 117.6(8)

loop_
_geom_bond_atom_site_label_1
_geom_bond_atom_site_label_2
_geom_bond_distance
C1 C2 1.389(13)
C1 N1 1.410(16)
C1 C6 1.416(14)
C2 C3 1.375(17)
C2 H1 0.9500
C3 C4 1.387(14)
C3 H2 0.9500
C4 C5 1.377(13)
C4 Cl1 1.763(14)
C5 C6 1.367(17)
C5 H3 0.9500
C6 H4 0.9500
C7 N1 1.301(11)
C7 C8 1.463(18)
C7 H5 0.9500
C8 C13 1.349(18)
C8 C9 1.399(13)
C9 C10 1.404(18)
C9 H6 0.9500
C10 C11 1.389(18)
C10 H7 0.9500
C11 O1 1.355(15)
C11 C12 1.407(13)
C12 C13 1.385(17)
C12 H8 0.9500
C13 H9 0.9500
C14 O1 1.447(15)
C14 C15 1.497(16)
C14 H14A 0.9900
C14 H14B 0.9900
C15 C16 1.515(12)
C15 H15A 0.9900
C15 H15B 0.9900
C16 C17 1.513(15)
C16 H16A 0.9900
C16 H16B 0.9900
C17 C18 1.522(13)
C17 H17A 0.9900
C17 H17B 0.9900
C18 H18A 0.9800
C18 H18B 0.9800
C18 H18C 0.9800
C19 N2 1.392(16)
C19 C20 1.409(12)
C19 C24 1.411(16)
C20 C21 1.363(17)
C20 H21 0.9500
C21 C22 1.385(15)
C21 H22 0.9500
C22 C23 1.392(13)
C22 Cl2 1.762(14)
C23 C24 1.351(18)
C23 H23 0.9500
C24 H24 0.9500
C25 N2 1.294(11)
C25 C26 1.463(17)
C25 H25 0.9500
C26 C31 1.376(18)
C26 C27 1.406(12)
C27 C28 1.360(18)
C27 H26 0.9500
C28 C29 1.414(18)
C28 H27 0.9500
C29 O2 1.356(16)
C29 C30 1.386(13)
C30 C31 1.394(18)
C30 H28 0.9500
C31 H29 0.9500
C32 O2 1.468(15)
C32 C33 1.519(16)
C32 H32A 0.9900
C32 H32B 0.9900
C33 C34 1.505(13)
C33 H33A 0.9900
C33 H33B 0.9900
C34 C35 1.519(16)
C34 H34A 0.9900
C34 H34B 0.9900
C35 C36 1.529(14)
C35 H35A 0.9900
C35 H35B 0.9900
C36 H36A 0.9800
C36 H36B 0.9800
C36 H36C 0.9800

loop_
_geom_torsion_atom_site_label_1
_geom_torsion_atom_site_label_2
_geom_torsion_atom_site_label_3
_geom_torsion_atom_site_label_4
_geom_torsion
N1 C1 C2 C3 179.9(11)
C6 C1 C2 C3 2.2(18)
C1 C2 C3 C4 -0.6(18)
C2 C3 C4 C5 -3.8(18)
C2 C3 C4 Cl1 -179.7(9)
C3 C4 C5 C6 6.3(18)
Cl1 C4 C5 C6 -177.8(9)
C4 C5 C6 C1 -4.6(18)
C2 C1 C6 C5 0.4(18)
N1 C1 C6 C5 -177.0(11)
N1 C7 C8 C13 -6.2(15)
N1 C7 C8 C9 172.4(9)
C13 C8 C9 C10 0.0(15)
C7 C8 C9 C10 -178.5(9)
C8 C9 C10 C11 -0.4(16)
C9 C10 C11 O1 178.9(9)
C9 C10 C11 C12 -0.5(16)
O1 C11 C12 C13 -177.6(10)
C10 C11 C12 C13 1.7(15)
C9 C8 C13 C12 1.3(16)
C7 C8 C13 C12 179.9(9)
C11 C12 C13 C8 -2.2(16)
O1 C14 C15 C16 -67.9(10)
C14 C15 C16 C17 -173.6(9)
C15 C16 C17 C18 177.5(8)
C8 C7 N1 C1 179.3(9)
C2 C1 N1 C7 146.5(10)
C6 C1 N1 C7 -36.0(17)
C10 C11 O1 C14 175.1(9)
C12 C11 O1 C14 -5.6(14)
C15 C14 O1 C11 179.1(8)
N2 C19 C20 C21 179.3(11)
C24 C19 C20 C21 -2.8(17)
C19 C20 C21 C22 1.0(18)
C20 C21 C22 C23 2.5(18)
C20 C21 C22 Cl2 179.8(9)
C21 C22 C23 C24 -4.2(18)
Cl2 C22 C23 C24 178.6(10)
C22 C23 C24 C19 2.3(19)
N2 C19 C24 C23 178.9(11)
C20 C19 C24 C23 1.2(18)
N2 C25 C26 C31 2.5(15)
N2 C25 C26 C27 -177.9(9)
C31 C26 C27 C28 -1.1(15)
C25 C26 C27 C28 179.3(9)
C26 C27 C28 C29 0.7(16)
C27 C28 C29 O2 -178.2(9)
C27 C28 C29 C30 -0.4(15)
O2 C29 C30 C31 178.1(9)
C28 C29 C30 C31 0.5(14)
C27 C26 C31 C30 1.2(15)
C25 C26 C31 C30 -179.2(9)
C29 C30 C31 C26 -0.9(15)
O2 C32 C33 C34 67.2(10)
C32 C33 C34 C35 167.8(9)
C33 C34 C35 C36 62.1(14)
C26 C25 N2 C19 -177.4(9)
C20 C19 N2 C25 -147.5(10)
C24 C19 N2 C25 34.8(17)
C30 C29 O2 C32 2.6(14)
C28 C29 O2 C32 -179.7(8)
C33 C32 O2 C29 -171.6(8)
